data_7243273
loop_
_publ_author_name
'Nezhadali Baghan, Zahra'
'Salimi, Alireza'
'Eshtiagh-Hosseini, Hossein'
'Oliver, Allen G.'

_publ_section_title
;
 Hydrogen bond synthons affect the coordination geometry of d10-metal
 halide complexes: synthetic methods, theoretical studies, and
 supramolecular architectures
;
_journal_issue 36
_journal_name_full CrystEngComm
_journal_page_first 6276
_journal_page_last 6290
_journal_paper_doi 10.1039/D1CE00747E
_journal_volume 23
_journal_year 2021
_chemical_formula_moiety 'C10 H8 Hg I2 N4 O'
_chemical_formula_sum 'C10 H8 Hg I2 N4 O'
_chemical_formula_weight 654.59
_space_group_crystal_system monoclinic
_space_group_IT_number 14
_space_group_name_Hall '-P 2ybc'
_space_group_name_H-M_alt 'P 1 21/c 1'
_atom_sites_solution_hydrogens geom
_atom_sites_solution_primary direct
_atom_sites_solution_secondary difmap
_audit_creation_method SHELXL-2014/7
_audit_update_record
;
2019-10-15 deposited with the CCDC.	2021-07-26 downloaded from the CCDC.
;
_cell_angle_alpha 90
_cell_angle_beta 91.6910(10)
_cell_angle_gamma 90
_cell_formula_units_Z 4
_cell_length_a 4.9280(3)
_cell_length_b 17.0736(11)
_cell_length_c 16.5670(11)
_cell_measurement_reflns_used 9980
_cell_measurement_temperature 120(2)
_cell_measurement_theta_max 31.12
_cell_measurement_theta_min 2.39
_cell_volume 1393.32(15)
_computing_cell_refinement 'Bruker SAINT'
_computing_data_collection 'Bruker APEX2'
_computing_data_reduction 'Bruker SAINT'
_computing_molecular_graphics 'Bruker SHELXTL'
_computing_publication_material 'Bruker SHELXTL'
_computing_structure_refinement 'SHELXL-2014 (Sheldrick 2014)'
_computing_structure_solution 'SHELXS-97 (Sheldrick 2008)'
_diffrn_ambient_temperature 120(2)
_diffrn_measured_fraction_theta_full 1.000
_diffrn_measured_fraction_theta_max 0.945
_diffrn_measurement_device_type 'Bruker APEX-II CCD'
_diffrn_measurement_method '\f and \w scans'
_diffrn_radiation_type MoK\a
_diffrn_radiation_wavelength 0.71073
_diffrn_reflns_av_R_equivalents 0.0282
_diffrn_reflns_av_unetI/netI 0.0196
_diffrn_reflns_Laue_measured_fraction_full 1.000
_diffrn_reflns_Laue_measured_fraction_max 0.945
_diffrn_reflns_limit_h_max 6
_diffrn_reflns_limit_h_min -7
_diffrn_reflns_limit_k_max 24
_diffrn_reflns_limit_k_min -24
_diffrn_reflns_limit_l_max 24
_diffrn_reflns_limit_l_min -24
_diffrn_reflns_number 24794
_diffrn_reflns_point_group_measured_fraction_full 1.000
_diffrn_reflns_point_group_measured_fraction_max 0.945
_diffrn_reflns_theta_full 25.242
_diffrn_reflns_theta_max 31.406
_diffrn_reflns_theta_min 1.713
_exptl_absorpt_coefficient_mu 15.471
_exptl_absorpt_correction_T_max 0.2708
_exptl_absorpt_correction_T_min 0.0897
_exptl_absorpt_correction_type numerical
_exptl_absorpt_process_details 'SADABS (Krause et al., 2015)'
_exptl_crystal_colour colourless
_exptl_crystal_density_diffrn 3.121
_exptl_crystal_description block
_exptl_crystal_F_000 1160
_exptl_crystal_size_max 0.222
_exptl_crystal_size_mid 0.116
_exptl_crystal_size_min 0.098
_refine_diff_density_max 0.625
_refine_diff_density_min -0.753
_refine_diff_density_rms 0.134
_refine_ls_extinction_method none
_refine_ls_goodness_of_fit_ref 1.115
_refine_ls_hydrogen_treatment constr
_refine_ls_matrix_type full
_refine_ls_number_parameters 163
_refine_ls_number_reflns 4346
_refine_ls_number_restraints 0
_refine_ls_restrained_S_all 1.115
_refine_ls_R_factor_all 0.0205
_refine_ls_R_factor_gt 0.0171
_refine_ls_shift/su_max 0.004
_refine_ls_shift/su_mean 0.000
_refine_ls_structure_factor_coef Fsqd
_refine_ls_weighting_details 'w=1/[\s^2^(Fo^2^)+(0.0068P)^2^+2.0264P] where P=(Fo^2^+2Fc^2^)/3'
_refine_ls_weighting_scheme calc
_refine_ls_wR_factor_gt 0.0315
_refine_ls_wR_factor_ref 0.0322
_reflns_Friedel_coverage 0.000
_reflns_number_gt 4005
_reflns_number_total 4346
_reflns_threshold_expression 'I > 2\s(I)'
_cod_data_source_file d1ce00747e2.cif
_cod_data_source_block ASZN18z33
_cod_depositor_comments 'Adding full bibliography for 7243273--7243277.cif.'
_cod_original_sg_symbol_H-M 'P 21/c'
_cod_database_code 7243273
_shelx_shelxl_version_number 2014/7
_shelx_space_group_comment
;
The symmetry employed for this shelxl refinement is uniquely defined
by the following loop, which should always be used as a source of
symmetry information in preference to the above space-group names.
They are only intended as comments.
;
_shelx_estimated_absorpt_t_min 0.131
_shelx_estimated_absorpt_t_max 0.312

loop_
_space_group_symop_operation_xyz
'x, y, z'
'-x, y+1/2, -z+1/2'
'-x, -y, -z'
'x, -y-1/2, z-1/2'

loop_
_atom_site_label
_atom_site_type_symbol
_atom_site_fract_x
_atom_site_fract_y
_atom_site_fract_z
_atom_site_U_iso_or_equiv
_atom_site_adp_type
_atom_site_occupancy
_atom_site_site_symmetry_order
_atom_site_calc_flag
_atom_site_refinement_flags_posn
_atom_site_refinement_flags_adp
_atom_site_refinement_flags_occupancy
_atom_site_disorder_assembly
_atom_site_disorder_group
C1 C 1.4503(5) 1.05354(16) 0.74724(15) 0.0142(5) Uani 1 1 d . . . . .
H1 H 1.4572 1.0897 0.7909 0.017 Uiso 1 1 calc R U . . .
C2 C 1.6022(6) 1.00976(16) 0.62623(16) 0.0170(5) Uani 1 1 d . . . . .
H2 H 1.7200 1.0144 0.5821 0.020 Uiso 1 1 calc R U . . .
C3 C 1.4214(6) 0.94752(17) 0.62823(17) 0.0198(6) Uani 1 1 d . . . . .
H3 H 1.4186 0.9105 0.5854 0.024 Uiso 1 1 calc R U . . .
C4 C 1.2693(5) 0.99064(15) 0.74852(15) 0.0126(5) Uani 1 1 d . . . . .
C5 C 1.0904(5) 0.97803(16) 0.81935(16) 0.0148(5) Uani 1 1 d . . . . .
C6 C 0.7377(5) 0.88539(15) 0.86477(15) 0.0131(5) Uani 1 1 d . . . . .
C7 C 0.7273(6) 0.90935(17) 0.94503(16) 0.0194(6) Uani 1 1 d . . . . .
H7 H 0.8432 0.9496 0.9655 0.023 Uiso 1 1 calc R U . . .
C8 C 0.5428(6) 0.87275(18) 0.99415(17) 0.0223(6) Uani 1 1 d . . . . .
H8 H 0.5311 0.8878 1.0492 0.027 Uiso 1 1 calc R U . . .
C9 C 0.3762(6) 0.81446(17) 0.96299(16) 0.0184(5) Uani 1 1 d . . . . .
H9 H 0.2513 0.7898 0.9974 0.022 Uiso 1 1 calc R U . . .
C10 C 0.5601(5) 0.82668(15) 0.83747(15) 0.0125(5) Uani 1 1 d . . . . .
H10 H 0.5638 0.8111 0.7825 0.015 Uiso 1 1 calc R U . . .
N1 N 1.6142(5) 1.06329(13) 0.68495(13) 0.0148(4) Uani 1 1 d . . . . .
N2 N 1.2518(5) 0.93826(14) 0.68856(14) 0.0171(5) Uani 1 1 d . . . . .
N3 N 0.9183(4) 0.91631(13) 0.80851(13) 0.0145(4) Uani 1 1 d . . . . .
H3N H 0.9199 0.8931 0.7611 0.017 Uiso 1 1 calc R U . . .
O1 O 1.1077(5) 1.01975(12) 0.87901(12) 0.0231(5) Uani 1 1 d . . . . .
N4 N 0.3853(5) 0.79169(13) 0.88589(13) 0.0135(4) Uani 1 1 d . . . . .
I1 I 0.04245(4) 0.72599(2) 0.68102(2) 0.01837(4) Uani 1 1 d . . . . .
I2 I -0.11435(4) 0.64292(2) 0.97367(2) 0.01720(4) Uani 1 1 d . . . . .
Hg1 Hg 0.09332(2) 0.68655(2) 0.83495(2) 0.01375(3) Uani 1 1 d . . . . .

loop_
_atom_site_aniso_label
_atom_site_aniso_U_11
_atom_site_aniso_U_22
_atom_site_aniso_U_33
_atom_site_aniso_U_23
_atom_site_aniso_U_13
_atom_site_aniso_U_12
C1 0.0139(12) 0.0135(12) 0.0153(11) 0.0013(9) 0.0019(9) 0.0000(10)
C2 0.0175(13) 0.0167(13) 0.0172(12) -0.0013(10) 0.0040(10) -0.0013(11)
C3 0.0237(14) 0.0188(14) 0.0172(12) -0.0062(10) 0.0050(11) -0.0055(12)
C4 0.0122(12) 0.0116(11) 0.0140(11) 0.0025(9) 0.0010(9) -0.0006(9)
C5 0.0136(12) 0.0147(12) 0.0162(12) 0.0021(9) 0.0016(10) 0.0007(10)
C6 0.0115(12) 0.0136(12) 0.0143(11) 0.0010(9) 0.0032(9) 0.0017(10)
C7 0.0215(14) 0.0211(14) 0.0155(12) -0.0024(10) 0.0003(10) -0.0064(12)
C8 0.0260(15) 0.0267(15) 0.0143(12) -0.0028(11) 0.0035(11) -0.0095(13)
C9 0.0190(13) 0.0218(14) 0.0146(12) 0.0017(11) 0.0042(10) -0.0025(11)
C10 0.0123(12) 0.0134(12) 0.0120(11) 0.0012(9) 0.0015(9) 0.0006(9)
N1 0.0138(11) 0.0145(10) 0.0163(10) 0.0000(8) 0.0017(8) -0.0023(9)
N2 0.0172(11) 0.0167(11) 0.0176(11) -0.0018(9) 0.0037(9) -0.0041(9)
N3 0.0134(10) 0.0158(11) 0.0145(10) -0.0011(8) 0.0034(8) -0.0037(9)
O1 0.0316(12) 0.0199(10) 0.0182(10) -0.0037(8) 0.0069(9) -0.0105(9)
N4 0.0129(10) 0.0145(10) 0.0132(10) 0.0029(8) 0.0009(8) -0.0004(8)
I1 0.02538(10) 0.01836(9) 0.01148(7) 0.00011(6) 0.00246(6) -0.00045(7)
I2 0.01801(8) 0.01883(9) 0.01507(8) 0.00223(6) 0.00549(6) -0.00169(7)
Hg1 0.01513(5) 0.01400(5) 0.01227(4) 0.00084(4) 0.00272(3) -0.00102(4)

loop_
_atom_type_symbol
_atom_type_description
_atom_type_scat_dispersion_real
_atom_type_scat_dispersion_imag
_atom_type_scat_source
C C 0.0033 0.0016 'International Tables Vol C Tables 4.2.6.8 and 6.1.1.4'
H H 0.0000 0.0000 'International Tables Vol C Tables 4.2.6.8 and 6.1.1.4'
N N 0.0061 0.0033 'International Tables Vol C Tables 4.2.6.8 and 6.1.1.4'
O O 0.0106 0.0060 'International Tables Vol C Tables 4.2.6.8 and 6.1.1.4'
I I -0.4742 1.8119 'International Tables Vol C Tables 4.2.6.8 and 6.1.1.4'
Hg Hg -2.3894 9.2266 'International Tables Vol C Tables 4.2.6.8 and 6.1.1.4'

loop_
_geom_angle_atom_site_label_1
_geom_angle_atom_site_label_2
_geom_angle_atom_site_label_3
_geom_angle
_geom_angle_site_symmetry_1
_geom_angle_site_symmetry_3
_geom_angle_publ_flag
N1 C1 C4 120.5(2) . . ?
N1 C2 C3 121.4(2) . . ?
N2 C3 C2 121.8(3) . . ?
N2 C4 C1 122.0(2) . . ?
N2 C4 C5 117.2(2) . . ?
C1 C4 C5 120.8(2) . . ?
O1 C5 N3 126.0(2) . . ?
O1 C5 C4 121.4(2) . . ?
N3 C5 C4 112.7(2) . . ?
C7 C6 C10 118.6(2) . . ?
C7 C6 N3 124.2(2) . . ?
C10 C6 N3 117.1(2) . . ?
C8 C7 C6 118.1(3) . . ?
C9 C8 C7 119.9(3) . . ?
N4 C9 C8 122.0(3) . . ?
N4 C10 C6 122.4(2) . . ?
C2 N1 C1 117.5(2) . . ?
C2 N1 Hg1 118.61(17) . 2_756 ?
C1 N1 Hg1 123.52(18) . 2_756 ?
C3 N2 C4 116.8(2) . . ?
C5 N3 C6 127.3(2) . . ?
C10 N4 C9 119.0(2) . . ?
C10 N4 Hg1 120.43(17) . . ?
C9 N4 Hg1 120.60(18) . . ?
N4 Hg1 N1 108.62(8) . 2_746 ?
N4 Hg1 I1 100.65(5) . . ?
N1 Hg1 I1 97.01(5) 2_746 . ?
N4 Hg1 I2 98.40(5) . . ?
N1 Hg1 I2 96.49(5) 2_746 . ?
I1 Hg1 I2 151.708(8) . . ?

loop_
_geom_bond_atom_site_label_1
_geom_bond_atom_site_label_2
_geom_bond_distance
_geom_bond_site_symmetry_2
_geom_bond_publ_flag
C1 N1 1.340(3) . ?
C1 C4 1.397(4) . ?
C2 N1 1.335(3) . ?
C2 C3 1.388(4) . ?
C3 N2 1.331(3) . ?
C4 N2 1.338(3) . ?
C4 C5 1.504(4) . ?
C5 O1 1.219(3) . ?
C5 N3 1.361(3) . ?
C6 C7 1.394(4) . ?
C6 C10 1.397(4) . ?
C6 N3 1.410(3) . ?
C7 C8 1.387(4) . ?
C8 C9 1.381(4) . ?
C9 N4 1.337(3) . ?
C10 N4 1.335(3) . ?
N1 Hg1 2.577(2) 2_756 ?
N4 Hg1 2.436(2) . ?
I1 Hg1 2.6423(2) . ?
I2 Hg1 2.6500(2) . ?
Hg1 N1 2.577(2) 2_746 ?
